data_7055782
loop_
_publ_author_name
'Vrdoljak, Vi\<snja'
'Pavlovi\'c, Gordana'
'Maltar-Strme\<cki, Nadica'
'Cindri\'c, Marina'

_publ_section_title
;
 Copper(ii) hydrazone complexes with different nuclearities and
 geometries: synthetic methods and ligand substituent effects
;
_journal_issue 11
_journal_name_full 'New J. Chem.'
_journal_page_first 9263
_journal_paper_doi 10.1039/C6NJ01036A
_journal_volume 40
_journal_year 2016
_chemical_formula_sum 'C32 H32 Cu2 N4 O10'
_chemical_formula_weight 759.69
_space_group_crystal_system monoclinic
_space_group_IT_number 14
_space_group_name_Hall '-P 2yn'
_space_group_name_H-M_alt 'P 1 21/n 1'
_symmetry_space_group_name_Hall '-P 2yn'
_symmetry_space_group_name_H-M 'P 1 21/n 1'
_atom_sites_solution_hydrogens mixed
_audit_creation_method SHELXL-2014/7
_audit_update_record
;
2016-03-24 deposited with the CCDC.
2016-09-20 downloaded from the CCDC.
;
_cell_angle_alpha 90
_cell_angle_beta 97.208(6)
_cell_angle_gamma 90
_cell_formula_units_Z 2
_cell_length_a 7.1772(5)
_cell_length_b 26.5801(15)
_cell_length_c 8.2529(6)
_cell_measurement_reflns_used 9361
_cell_measurement_temperature 296(2)
_cell_measurement_theta_max 28.5209
_cell_measurement_theta_min 4.0857
_cell_volume 1561.97(18)
_computing_cell_refinement 'CrysAlisPro, Oxford Diffraction Ltd.,Version 1.171.34.44'
_computing_data_collection 'CrysAlisPro, Oxford Diffraction Ltd.,Version 1.171.34.44'
_computing_data_reduction 'CrysAlisPro, Oxford Diffraction Ltd.,Version 1.171.34.44'
_computing_molecular_graphics 'MERCURY 3.6. (CCDC, 2015)'
_computing_publication_material 'SHELXL-2014 (Sheldrick, 2014)'
_computing_structure_refinement 'SHELXL-2014 (Sheldrick, 2014)'
_computing_structure_solution 'SHELXLS-2014 (Sheldrick, 2014)'
_diffrn_ambient_temperature 296(2)
_diffrn_measured_fraction_theta_full 0.995
_diffrn_measured_fraction_theta_max 0.995
_diffrn_measurement_device_type 'Xcalibur, Sapphire3'
_diffrn_measurement_method '\w scans'
_diffrn_radiation_type MoK\a
_diffrn_radiation_wavelength 0.71073
_diffrn_reflns_av_R_equivalents 0.0288
_diffrn_reflns_av_unetI/netI 0.0211
_diffrn_reflns_Laue_measured_fraction_full 0.995
_diffrn_reflns_Laue_measured_fraction_max 0.995
_diffrn_reflns_limit_h_max 9
_diffrn_reflns_limit_h_min -9
_diffrn_reflns_limit_k_max 33
_diffrn_reflns_limit_k_min -33
_diffrn_reflns_limit_l_max 10
_diffrn_reflns_limit_l_min -10
_diffrn_reflns_number 20430
_diffrn_reflns_point_group_measured_fraction_full 0.995
_diffrn_reflns_point_group_measured_fraction_max 0.995
_diffrn_reflns_theta_full 25.242
_diffrn_reflns_theta_max 26.995
_diffrn_reflns_theta_min 4.094
_diffrn_source 'Enhance (Mo) X-ray Source'
_exptl_absorpt_coefficient_mu 1.428
_exptl_absorpt_correction_T_max 1.00000
_exptl_absorpt_correction_T_min 0.80864
_exptl_absorpt_correction_type multi-scan
_exptl_absorpt_process_details
;
CrysAlisPro, Oxford Diffraction Ltd.,
Version 1.171.34.44.
Empirical absorption correction using 
spherical harmonics,
implemented in SCALE3 ABSPACK scaling algorithm.
;
_exptl_crystal_colour 'dark green'
_exptl_crystal_density_diffrn 1.615
_exptl_crystal_description prism
_exptl_crystal_F_000 780
_exptl_crystal_size_max 0.41
_exptl_crystal_size_mid 0.27
_exptl_crystal_size_min 0.19
_refine_diff_density_max 0.295
_refine_diff_density_min -0.262
_refine_diff_density_rms 0.050
_refine_ls_extinction_method none
_refine_ls_goodness_of_fit_ref 1.088
_refine_ls_hydrogen_treatment mixed
_refine_ls_matrix_type full
_refine_ls_number_parameters 225
_refine_ls_number_reflns 3385
_refine_ls_number_restraints 2
_refine_ls_restrained_S_all 1.088
_refine_ls_R_factor_all 0.0367
_refine_ls_R_factor_gt 0.0298
_refine_ls_shift/su_max 0.002
_refine_ls_shift/su_mean 0.000
_refine_ls_structure_factor_coef Fsqd
_refine_ls_weighting_details 'w=1/[\s^2^(Fo^2^)+(0.0331P)^2^+0.7422P] where P=(Fo^2^+2Fc^2^)/3'
_refine_ls_weighting_scheme calc
_refine_ls_wR_factor_gt 0.0709
_refine_ls_wR_factor_ref 0.0734
_reflns_Friedel_coverage 0.000
_reflns_number_gt 3003
_reflns_number_total 3385
_reflns_threshold_expression 'I > 2\s(I)'
_cod_data_source_file c6nj01036a2.cif
_cod_data_source_block 3MeOH
_cod_depositor_comments 'Adding full bibliography for 7055776--7055782.cif.'
_cod_database_code 7055782
_shelx_space_group_comment
;
The symmetry employed for this shelxl refinement is uniquely defined
by the following loop, which should always be used as a source of
symmetry information in preference to the above space-group names.
They are only intended as comments.
;

loop_
_space_group_symop_operation_xyz
'x, y, z'
'-x+1/2, y+1/2, -z+1/2'
'-x, -y, -z'
'x-1/2, -y-1/2, z-1/2'

loop_
_atom_site_label
_atom_site_type_symbol
_atom_site_fract_x
_atom_site_fract_y
_atom_site_fract_z
_atom_site_U_iso_or_equiv
_atom_site_adp_type
_atom_site_occupancy
_atom_site_site_symmetry_order
_atom_site_calc_flag
_atom_site_refinement_flags_posn
_atom_site_refinement_flags_adp
Cu1 Cu 0.42625(3) 0.05145(2) 0.53910(3) 0.02650(9) Uani 1 1 d . .
N1 N 0.1840(2) 0.08191(6) 0.4922(2) 0.0251(3) Uani 1 1 d . .
N2 N 0.1658(2) 0.12820(6) 0.5684(2) 0.0269(4) Uani 1 1 d . .
O1 O 0.4696(2) 0.11080(5) 0.67693(18) 0.0335(3) Uani 1 1 d . .
O2 O 0.35394(18) -0.00750(5) 0.40352(17) 0.0286(3) Uani 1 1 d . .
O5 O 0.5650(2) 0.10469(7) 0.3349(2) 0.0461(4) Uani 1 1 d D .
H5O H 0.620(4) 0.1261(9) 0.391(3) 0.055 Uiso 1 1 d D U
O4 O -0.0341(2) -0.10656(6) 0.01084(19) 0.0409(4) Uani 1 1 d . .
O3 O 0.3360(2) 0.32426(5) 0.9948(2) 0.0376(4) Uani 1 1 d D .
H3O H 0.445(2) 0.3341(10) 1.015(3) 0.045 Uiso 1 1 d D U
C1 C 0.3225(3) 0.13954(7) 0.6612(2) 0.0264(4) Uani 1 1 d . .
C2 C 0.3295(3) 0.18764(7) 0.7509(2) 0.0269(4) Uani 1 1 d . .
C3 C 0.4978(3) 0.21373(8) 0.7866(3) 0.0310(4) Uani 1 1 d . .
H3 H 0.6075 0.2003 0.7552 0.037 Uiso 1 1 calc R U
C4 C 0.5042(3) 0.25931(8) 0.8682(3) 0.0328(5) Uani 1 1 d . .
H4 H 0.6175 0.2764 0.8908 0.039 Uiso 1 1 calc R U
C5 C 0.3409(3) 0.27946(7) 0.9162(2) 0.0288(4) Uani 1 1 d . .
C6 C 0.1726(3) 0.25347(8) 0.8827(3) 0.0351(5) Uani 1 1 d . .
H6 H 0.0634 0.2666 0.9160 0.042 Uiso 1 1 calc R U
C7 C 0.1670(3) 0.20833(8) 0.8002(3) 0.0334(5) Uani 1 1 d . .
H7 H 0.0533 0.1914 0.7770 0.040 Uiso 1 1 calc R U
C8 C 0.0395(3) 0.06426(7) 0.4036(2) 0.0264(4) Uani 1 1 d . .
H8 H -0.0711 0.0827 0.3979 0.032 Uiso 1 1 calc R U
C9 C 0.0350(3) 0.01832(7) 0.3129(2) 0.0253(4) Uani 1 1 d . .
C10 C 0.1879(3) -0.01532(7) 0.3106(2) 0.0243(4) Uani 1 1 d . .
C11 C 0.1654(3) -0.05739(7) 0.2096(2) 0.0285(4) Uani 1 1 d . .
H11 H 0.2655 -0.0794 0.2058 0.034 Uiso 1 1 calc R U
C12 C -0.0037(3) -0.06686(8) 0.1150(2) 0.0296(4) Uani 1 1 d . .
C13 C -0.1582(3) -0.03536(8) 0.1213(2) 0.0320(5) Uani 1 1 d . .
H13 H -0.2732 -0.0426 0.0608 0.038 Uiso 1 1 calc R U
C14 C -0.1364(3) 0.00634(8) 0.2184(2) 0.0289(4) Uani 1 1 d . .
H14 H -0.2386 0.0276 0.2223 0.035 Uiso 1 1 calc R U
C15 C 0.1235(4) -0.13535(10) -0.0226(3) 0.0479(6) Uani 1 1 d . .
H15A H 0.1795 -0.1514 0.0759 0.072 Uiso 1 1 calc R U
H15B H 0.2139 -0.1136 -0.0632 0.072 Uiso 1 1 calc R U
H15C H 0.0836 -0.1605 -0.1030 0.072 Uiso 1 1 calc R U
C16 C 0.4384(4) 0.12970(13) 0.2159(4) 0.0643(8) Uani 1 1 d . .
H16A H 0.3478 0.1480 0.2688 0.096 Uiso 1 1 calc R U
H16B H 0.3750 0.1054 0.1425 0.096 Uiso 1 1 calc R U
H16C H 0.5067 0.1527 0.1556 0.096 Uiso 1 1 calc R U

loop_
_atom_site_aniso_label
_atom_site_aniso_U_11
_atom_site_aniso_U_22
_atom_site_aniso_U_33
_atom_site_aniso_U_23
_atom_site_aniso_U_13
_atom_site_aniso_U_12
Cu1 0.02381(13) 0.01861(13) 0.03489(15) -0.00677(9) -0.00489(9) 0.00276(9)
N1 0.0271(8) 0.0156(8) 0.0319(8) -0.0025(6) 0.0005(7) 0.0010(6)
N2 0.0294(9) 0.0156(8) 0.0343(9) -0.0038(7) -0.0011(7) 0.0022(6)
O1 0.0286(7) 0.0222(7) 0.0471(9) -0.0105(6) -0.0057(6) 0.0044(6)
O2 0.0250(7) 0.0198(7) 0.0381(8) -0.0078(6) -0.0079(6) 0.0035(5)
O5 0.0378(9) 0.0443(11) 0.0544(11) -0.0055(8) -0.0010(8) -0.0055(7)
O4 0.0422(9) 0.0327(8) 0.0435(9) -0.0165(7) -0.0111(7) 0.0003(7)
O3 0.0312(8) 0.0224(8) 0.0575(10) -0.0144(7) -0.0011(7) 0.0004(6)
C1 0.0295(10) 0.0180(9) 0.0316(10) -0.0008(8) 0.0031(8) 0.0006(7)
C2 0.0309(10) 0.0179(9) 0.0307(10) -0.0014(8) -0.0005(8) -0.0001(8)
C3 0.0264(10) 0.0249(10) 0.0415(12) -0.0053(9) 0.0030(9) 0.0016(8)
C4 0.0264(10) 0.0243(11) 0.0466(12) -0.0055(9) 0.0003(9) -0.0042(8)
C5 0.0333(10) 0.0170(9) 0.0347(10) -0.0039(8) -0.0007(8) -0.0001(8)
C6 0.0271(10) 0.0297(11) 0.0488(13) -0.0116(10) 0.0062(9) -0.0001(8)
C7 0.0277(10) 0.0278(11) 0.0444(12) -0.0080(9) 0.0027(9) -0.0055(8)
C8 0.0250(9) 0.0203(9) 0.0325(10) 0.0015(8) -0.0023(8) 0.0027(7)
C9 0.0262(9) 0.0206(9) 0.0278(9) 0.0013(8) -0.0013(8) -0.0001(7)
C10 0.0240(9) 0.0215(9) 0.0258(9) 0.0012(7) -0.0031(7) -0.0016(7)
C11 0.0282(10) 0.0240(10) 0.0314(10) -0.0036(8) -0.0033(8) 0.0036(8)
C12 0.0349(11) 0.0238(10) 0.0282(10) -0.0034(8) -0.0038(8) -0.0038(8)
C13 0.0286(10) 0.0305(11) 0.0337(11) -0.0012(9) -0.0091(8) -0.0041(8)
C14 0.0251(10) 0.0271(10) 0.0327(10) 0.0013(8) -0.0038(8) 0.0013(8)
C15 0.0541(15) 0.0406(14) 0.0479(14) -0.0171(11) 0.0023(11) 0.0026(11)
C16 0.0475(16) 0.086(2) 0.0567(17) 0.0072(16) -0.0050(13) -0.0016(15)

loop_
_atom_type_symbol
_atom_type_description
_atom_type_scat_dispersion_real
_atom_type_scat_dispersion_imag
_atom_type_scat_source
C C 0.0033 0.0016 'International Tables Vol C Tables 4.2.6.8 and 6.1.1.4'
H H 0.0000 0.0000 'International Tables Vol C Tables 4.2.6.8 and 6.1.1.4'
Cu Cu 0.3201 1.2651 'International Tables Vol C Tables 4.2.6.8 and 6.1.1.4'
N N 0.0061 0.0033 'International Tables Vol C Tables 4.2.6.8 and 6.1.1.4'
O O 0.0106 0.0060 'International Tables Vol C Tables 4.2.6.8 and 6.1.1.4'

loop_
_geom_angle_atom_site_label_1
_geom_angle_atom_site_label_2
_geom_angle_atom_site_label_3
_geom_angle
_geom_angle_site_symmetry_1
_geom_angle_site_symmetry_3
N1 Cu1 O1 81.37(6) . .
N1 Cu1 O2 93.10(6) . .
O1 Cu1 O2 173.81(6) . .
N1 Cu1 O2 168.11(6) . 3_656
O1 Cu1 O2 105.98(5) . 3_656
O2 Cu1 O2 79.03(6) . 3_656
N1 Cu1 Cu1 132.19(5) . 3_656
O1 Cu1 Cu1 145.18(4) . 3_656
O2 Cu1 Cu1 39.70(4) . 3_656
O2 Cu1 Cu1 39.33(4) 3_656 3_656
C8 N1 N2 117.74(16) . .
C8 N1 Cu1 127.65(14) . .
N2 N1 Cu1 114.59(11) . .
C1 N2 N1 110.07(15) . .
C1 O1 Cu1 110.50(12) . .
C10 O2 Cu1 126.86(12) . .
C10 O2 Cu1 131.90(12) . 3_656
Cu1 O2 Cu1 100.97(6) . 3_656
C16 O5 H5O 107(2) . .
C12 O4 C15 118.15(17) . .
C5 O3 H3O 107.0(19) . .
O1 C1 N2 123.39(17) . .
O1 C1 C2 118.95(17) . .
N2 C1 C2 117.66(17) . .
C3 C2 C7 118.49(18) . .
C3 C2 C1 120.80(18) . .
C7 C2 C1 120.71(18) . .
C4 C3 C2 120.93(19) . .
C4 C3 H3 119.5 . .
C2 C3 H3 119.5 . .
C3 C4 C5 119.88(18) . .
C3 C4 H4 120.1 . .
C5 C4 H4 120.1 . .
O3 C5 C6 117.19(18) . .
O3 C5 C4 123.16(18) . .
C6 C5 C4 119.65(18) . .
C7 C6 C5 120.15(19) . .
C7 C6 H6 119.9 . .
C5 C6 H6 119.9 . .
C6 C7 C2 120.90(19) . .
C6 C7 H7 119.6 . .
C2 C7 H7 119.6 . .
N1 C8 C9 125.11(18) . .
N1 C8 H8 117.4 . .
C9 C8 H8 117.4 . .
C14 C9 C10 118.32(18) . .
C14 C9 C8 116.35(17) . .
C10 C9 C8 125.33(17) . .
O2 C10 C11 119.44(17) . .
O2 C10 C9 121.69(17) . .
C11 C10 C9 118.87(17) . .
C12 C11 C10 120.82(18) . .
C12 C11 H11 119.6 . .
C10 C11 H11 119.6 . .
O4 C12 C11 123.91(19) . .
O4 C12 C13 115.06(17) . .
C11 C12 C13 121.02(18) . .
C14 C13 C12 118.42(18) . .
C14 C13 H13 120.8 . .
C12 C13 H13 120.8 . .
C13 C14 C9 122.44(19) . .
C13 C14 H14 118.8 . .
C9 C14 H14 118.8 . .
O4 C15 H15A 109.5 . .
O4 C15 H15B 109.5 . .
H15A C15 H15B 109.5 . .
O4 C15 H15C 109.5 . .
H15A C15 H15C 109.5 . .
H15B C15 H15C 109.5 . .
O5 C16 H16A 109.5 . .
O5 C16 H16B 109.5 . .
H16A C16 H16B 109.5 . .
O5 C16 H16C 109.5 . .
H16A C16 H16C 109.5 . .
H16B C16 H16C 109.5 . .

loop_
_geom_bond_atom_site_label_1
_geom_bond_atom_site_label_2
_geom_bond_distance
_geom_bond_site_symmetry_2
Cu1 N1 1.9127(16) .
Cu1 O1 1.9469(14) .
Cu1 O2 1.9574(13) .
Cu1 O2 1.9724(13) 3_656
Cu1 Cu1 3.0316(5) 3_656
N1 C8 1.281(2) .
N1 N2 1.395(2) .
N2 C1 1.314(2) .
O1 C1 1.296(2) .
O2 C10 1.350(2) .
O2 Cu1 1.9724(13) 3_656
O5 C16 1.417(3) .
O5 H5O 0.802(17) .
O4 C12 1.361(2) .
O4 C15 1.421(3) .
O3 C5 1.359(2) .
O3 H3O 0.820(16) .
C1 C2 1.475(3) .
C2 C3 1.392(3) .
C2 C7 1.396(3) .
C3 C4 1.384(3) .
C3 H3 0.9300 .
C4 C5 1.391(3) .
C4 H4 0.9300 .
C5 C6 1.389(3) .
C6 C7 1.378(3) .
C6 H6 0.9300 .
C7 H7 0.9300 .
C8 C9 1.431(3) .
C8 H8 0.9300 .
C9 C14 1.408(3) .
C9 C10 1.417(3) .
C10 C11 1.392(3) .
C11 C12 1.382(3) .
C11 H11 0.9300 .
C12 C13 1.396(3) .
C13 C14 1.365(3) .
C13 H13 0.9300 .
C14 H14 0.9300 .
C15 H15A 0.9600 .
C15 H15B 0.9600 .
C15 H15C 0.9600 .
C16 H16A 0.9600 .
C16 H16B 0.9600 .
C16 H16C 0.9600 .

loop_
_geom_torsion_atom_site_label_1
_geom_torsion_atom_site_label_2
_geom_torsion_atom_site_label_3
_geom_torsion_atom_site_label_4
_geom_torsion
_geom_torsion_site_symmetry_1
C8 N1 N2 C1 176.52(18) .
Cu1 N1 N2 C1 -2.0(2) .
Cu1 O1 C1 N2 2.2(2) .
Cu1 O1 C1 C2 -177.63(14) .
N1 N2 C1 O1 -0.2(3) .
N1 N2 C1 C2 179.61(16) .
O1 C1 C2 C3 30.2(3) .
N2 C1 C2 C3 -149.7(2) .
O1 C1 C2 C7 -150.7(2) .
N2 C1 C2 C7 29.5(3) .
C7 C2 C3 C4 -0.4(3) .
C1 C2 C3 C4 178.79(19) .
C2 C3 C4 C5 0.3(3) .
C3 C4 C5 O3 -179.2(2) .
C3 C4 C5 C6 0.4(3) .
O3 C5 C6 C7 178.6(2) .
C4 C5 C6 C7 -0.9(3) .
C5 C6 C7 C2 0.8(3) .
C3 C2 C7 C6 -0.2(3) .
C1 C2 C7 C6 -179.37(19) .
N2 N1 C8 C9 177.88(17) .
Cu1 N1 C8 C9 -3.9(3) .
N1 C8 C9 C14 -177.88(19) .
N1 C8 C9 C10 1.9(3) .
Cu1 O2 C10 C11 174.12(14) .
Cu1 O2 C10 C11 -13.2(3) 3_656
Cu1 O2 C10 C9 -5.8(3) .
Cu1 O2 C10 C9 166.90(14) 3_656
C14 C9 C10 O2 -177.05(18) .
C8 C9 C10 O2 3.2(3) .
C14 C9 C10 C11 3.0(3) .
C8 C9 C10 C11 -176.69(18) .
O2 C10 C11 C12 178.97(18) .
C9 C10 C11 C12 -1.1(3) .
C15 O4 C12 C11 -10.4(3) .
C15 O4 C12 C13 169.7(2) .
C10 C11 C12 O4 178.41(19) .
C10 C11 C12 C13 -1.8(3) .
O4 C12 C13 C14 -177.56(19) .
C11 C12 C13 C14 2.6(3) .
C12 C13 C14 C9 -0.6(3) .
C10 C9 C14 C13 -2.2(3) .
C8 C9 C14 C13 177.51(19) .
